data_1574244
loop_
_publ_author_name
'W\"ust, Leonie'
'Chorbacher, Johannes'
'Wellnitz, Tim'
'Nees, Samuel'
'Helten, Holger'
'Braunschweig, Holger'

_publ_section_title
;
 Synthetic access to organyl-substituted 1,2,3-benzodiazaborines with
 turn-on fluorescence activity
;
_journal_issue 17
_journal_name_full 'Chemical Science'
_journal_page_first 7284
_journal_page_last 7293
_journal_paper_doi 10.1039/D5SC01500F
_journal_volume 16
_journal_year 2025
_chemical_formula_moiety 'C20 H14 B F3 N2'
_chemical_formula_sum 'C20 H14 B F3 N2'
_chemical_formula_weight 350.14
_space_group_crystal_system monoclinic
_space_group_IT_number 14
_space_group_name_Hall '-P 2ybc'
_space_group_name_H-M_alt 'P 1 21/c 1'
_atom_sites_solution_hydrogens geom
_atom_sites_solution_primary dual
_atom_sites_solution_secondary difmap
_audit_creation_date 2024-05-06
_audit_creation_method 'CIF-fill 1.4y (K.Radacki, 2005-23)'
_audit_update_record
;
2024-10-28 deposited with the CCDC.	2025-03-18 downloaded from the CCDC.
;
_cell_angle_alpha 90
_cell_angle_beta 106.1650(10)
_cell_angle_gamma 90
_cell_formula_units_Z 8
_cell_length_a 24.46310(10)
_cell_length_b 9.34580(10)
_cell_length_c 15.17920(10)
_cell_measurement_reflns_used 44006
_cell_measurement_temperature 100(2)
_cell_measurement_theta_max 74.9950
_cell_measurement_theta_min 3.7570
_cell_volume 3333.17(5)
_computing_cell_refinement 'CrysAlisPro 1.171.43.111a (Rigaku OD, 2024)'
_computing_data_collection
;
 CrysAlisPro system (CCD 43.119a 64-bit (release 08-04-2024))
;
_computing_data_reduction 'CrysAlisPro 1.171.43.111a (Rigaku OD, 2024)'
_computing_molecular_graphics 'ShelXLe (Huebschle et all, 2011)'
_computing_publication_material 'SHELXL-2018/3 (Sheldrick, 2018)'
_computing_structure_refinement 'SHELXL-2018/3 (Sheldrick, 2018)'
_computing_structure_solution 'SHELXT 2018/2 (Sheldrick, 2018)''
_diffrn_ambient_environment N~2~
_diffrn_ambient_temperature 100(2)
_diffrn_detector HPA
_diffrn_detector_area_resol_mean 10.0
_diffrn_detector_type 'HyPix Arc150'
_diffrn_measured_fraction_theta_full 0.997
_diffrn_measured_fraction_theta_max 0.966
_diffrn_measurement_details
;
 List of Runs (angles in degrees, time in seconds):
 --------------------------------------------------------------------------
  1  \w     15.00  43.00   0.50    0.44    --    2.00  64.00 168.03   56
  2  \w   -128.00 -94.00   0.50    0.44    --  -79.50 -41.00 129.37   68
  3  \w     28.00  54.00   0.50    0.44    --   14.00  61.00  12.47   52
  4  \w   -128.00 -94.00   0.50    0.44    --  -79.50 -42.00 151.58   68
  5  \w     62.00  92.00   0.50    0.44    --   46.00  52.00  19.44   60
  6  \w   -123.00 -88.00   0.50    0.44    --  -74.00 -36.00 -88.30   70
  7  \w   -128.00 -94.00   0.50    0.44    --  -79.50 -41.00  89.63   68
  8  \w     54.00  84.00   0.50    0.44    --   38.00  52.00  70.03   60
  9  \w     28.00  54.00   0.50    0.44    --   14.00  61.00  71.09   52
 10  \w   -128.00 -94.00   0.50    0.44    --  -79.50 -41.00  76.97   68
 11  \w   -119.00 -84.00   0.50    0.44    --  -70.00 -40.00  90.28   70
 12  \w     58.00  89.00   0.50    0.44    --   42.00  51.00-104.14   62
 13  \w   -128.00 -94.00   0.50    0.44    --  -79.50 -42.00 -56.13   68
 14  \w   -105.00 -74.00   0.50    0.44    --  -58.00 -49.00  23.43   62
 15  \w   -110.00 -77.00   0.50    0.44    --  -62.00 -44.00  48.57   66
 16  \w   -114.00 -82.00   0.50    0.44    --  -66.00 -46.00 126.26   64
 17  \w     54.00  85.00   0.50    0.44    --   38.00  51.00-137.81   62
 18  \w    -97.00 -36.00   0.50    0.44    --  -79.50 115.00-106.33  122
 19  \w    -97.00 -36.00   0.50    0.44    --  -79.50 114.00  13.44  122
 20  \w    -33.00  -4.00   0.50    0.44    --  -18.00 110.00  -8.30   58
 21  \w   -120.00 -89.00   0.50    0.44    --  -74.00 -54.00 -26.14   62
 22  \w   -123.00 -93.00   0.50    0.44    --  -79.50 -61.00  76.59   60
 23  \w   -125.00 -90.00   0.50    0.44    --  -79.50-126.00 -42.98   70
 24  \w    -97.00 -36.00   0.50    0.44    --  -79.50 114.00 -32.47  122
 25  \w    -92.00 -33.00   0.50    0.44    --  -76.32 112.00   0.00  118
 26  \w   -120.00 -89.00   0.50    0.44    --  -74.00 -53.00  16.93   62
 27  \w    -98.00 -34.00   0.50    0.44    --  -79.50 120.00 101.44  128
 28  \w   -120.00 -89.00   0.50    0.44    --  -74.00 -54.00-157.50   62
 29  \w   -116.00 -85.00   0.50    0.44    --  -70.00 -52.00 -59.95   62
 30  \w    -92.00 -33.00   0.50    0.44    --  -76.32 112.00 -30.00  118
 31  \w   -106.00 -35.00   0.50    0.44    --  -79.50 136.00 -97.15  142
 32  \w    -97.00 -35.00   0.50    0.44    --  -79.50 116.00-117.74  124
 33  \w   -128.00 -93.00   0.50    0.44    --  -79.50 -39.00-149.03   70
 34  \w    -97.00 -36.00   0.50    0.44    --  -79.50 115.00 -73.57  122
 35  \w   -105.00 -74.00   0.50    0.44    --  -58.00 -47.00 -46.30   62
 36  \w    -92.00 -33.00   0.50    0.44    --  -76.32 112.00 150.00  118
 37  \w    -54.00 -28.00   0.50    0.44    --  -14.00 -58.00 170.23   52
 38  \w     19.00  66.00   0.50    0.44    --   60.18 -95.00-150.00   94
 39  \w   -125.00 -90.00   0.50    0.44    --  -79.50-126.00 166.35   70
 40  \w   -125.00 -90.00   0.50    0.44    --  -79.50-126.00 -65.43   70
 41  \w     40.00  86.00   0.50    0.44    --   80.28 -95.00  60.00   92
 42  \w   -128.00 -67.00   0.50    0.44    --  -79.50 -18.00  -9.47  122
 43  \w    -97.00 -36.00   0.50    0.44    --  -79.50 115.00  93.89  122
 44  \w     62.00  92.00   0.50    0.44    --   46.00  52.00 -87.64   60
 45  \w   -105.00 -74.00   0.50    0.44    --  -58.00 -49.00 147.87   62
 46  \w     32.00  60.00   0.50    0.44    --   18.00  59.00 -28.42   56
 47  \w     50.00  81.00   0.50    0.44    --   34.00  51.00 112.76   62
 48  \w   -125.00 -90.00   0.50    0.44    --  -79.50-126.00  35.38   70
 49  \w     19.00  66.00   0.50    0.44    --   60.18 -95.00 120.00   94
 50  \w   -125.00 -90.00   0.50    0.44    --  -79.50-126.00  55.02   70
 51  \w    -97.00 -36.00   0.50    0.44    --  -79.50 114.00-155.99  122
 52  \w   -125.00 -90.00   0.50    0.44    --  -79.50-126.00-115.20   70
 53  \w     40.00  86.00   0.50    0.44    --   80.28 -95.00   0.00   92
 54  \w   -125.00 -94.00   0.50    0.44    --  -79.50 -53.00 -81.38   62
 55  \w    -97.00 -36.00   0.50    0.44    --  -79.50 114.00  59.78  122
 56  \w     42.00  91.00   0.50    0.44    --   83.50 -99.00 -69.04   98
 57  \w     41.00  92.00   0.50    0.44    --   83.50-104.00 166.17  102
 58  \w   -119.00 -83.00   0.50    0.44    --  -70.00 -35.00 154.90   72
 59  \w    -98.00 -34.00   0.50    0.44    --  -79.50 120.00 165.30  128
 60  \w     42.00  73.00   0.50    0.44    --   26.00  51.00-166.65   62
 61  \w   -122.00 -89.00   0.50    0.44    --  -74.00 -42.00-114.28   66
 62  \w    -97.00 -36.00   0.50    0.44    --  -79.50 115.00 136.30  122
 63  \w   -126.00 -96.00   0.50    0.44    --  -79.50 -49.00   2.08   60
 64  \w   -123.00 -93.00   0.50    0.44    --  -79.50 -62.00  63.96   60
 65  \w   -118.00 -88.00   0.50    0.44    --  -74.00 -61.00-111.49   60
 66  \w    -97.00 -36.00   0.50    0.44    --  -79.50 114.00  67.49  122
 67  \w   -119.00 -88.00   0.50    0.44    --  -74.00 -57.00  -4.45   62
 68  \w   -124.00 -91.00   0.50    0.44    --  -79.50-124.00  78.58   66
 69  \w   -124.00 -91.00   0.50    0.44    --  -79.50-124.00 111.22   66
;
_diffrn_measurement_device 'four-circle diffractometer'
_diffrn_measurement_device_type 'Rigaku XtaLAB Synergy-R'
_diffrn_measurement_method '\w scans'
_diffrn_orient_matrix_type
;
 CrysAlisPro convention (1999,Acta A55,543-557)
;
_diffrn_orient_matrix_UB_11 -0.0102689000
_diffrn_orient_matrix_UB_12 0.1618529000
_diffrn_orient_matrix_UB_13 -0.0156718000
_diffrn_orient_matrix_UB_21 0.0205533000
_diffrn_orient_matrix_UB_22 0.0253883000
_diffrn_orient_matrix_UB_23 0.1042949000
_diffrn_orient_matrix_UB_31 0.0614166000
_diffrn_orient_matrix_UB_32 0.0186345000
_diffrn_orient_matrix_UB_33 -0.0060771000
_diffrn_radiation_monochromator 'multi-layer mirror'
_diffrn_radiation_probe x-ray
_diffrn_radiation_type CuK\a
_diffrn_radiation_wavelength 1.54184
_diffrn_radiation_xray_symbol K-L~2,3~
_diffrn_reflns_av_R_equivalents 0.0357
_diffrn_reflns_av_unetI/netI 0.0120
_diffrn_reflns_Laue_measured_fraction_full 0.997
_diffrn_reflns_Laue_measured_fraction_max 0.966
_diffrn_reflns_limit_h_max 29
_diffrn_reflns_limit_h_min -22
_diffrn_reflns_limit_k_max 11
_diffrn_reflns_limit_k_min -11
_diffrn_reflns_limit_l_max 18
_diffrn_reflns_limit_l_min -18
_diffrn_reflns_number 76152
_diffrn_reflns_point_group_measured_fraction_full 0.997
_diffrn_reflns_point_group_measured_fraction_max 0.966
_diffrn_reflns_theta_full 67.684
_diffrn_reflns_theta_max 75.142
_diffrn_reflns_theta_min 3.763
_diffrn_source 'rotating-anode X-ray tube'
_diffrn_source_type 'PhotonJet-R X-ray Source'
_exptl_absorpt_coefficient_mu 0.885
_exptl_absorpt_correction_T_max 1.000
_exptl_absorpt_correction_T_min 0.623
_exptl_absorpt_correction_type gaussian
_exptl_absorpt_process_details
;
 CrysAlisPro 1.171.43.111a (Rigaku Oxford Diffraction, 2024) Numerical 
 absorption correction based on gaussian integration over a multifaceted 
 crystal model Empirical absorption correction using spherical harmonics, 
 implemented in SCALE3 ABSPACK scaling algorithm.
;
_exptl_crystal_colour colourless
_exptl_crystal_density_diffrn 1.395
_exptl_crystal_description needle
_exptl_crystal_F_000 1440
_exptl_crystal_preparation
;
 For data collection the crystal was immersed in a film of perfluoropolyether 
 oil, mounted on a polyimide loop and transferred to stream of cold nitrogen 
 (Oxford Cryostream 800).
;
_exptl_crystal_size_max 0.460
_exptl_crystal_size_mid 0.130
_exptl_crystal_size_min 0.080
_refine_diff_density_max 0.273
_refine_diff_density_min -0.269
_refine_diff_density_rms 0.039
_refine_ls_extinction_method none
_refine_ls_goodness_of_fit_ref 1.026
_refine_ls_hydrogen_treatment constr
_refine_ls_matrix_type full
_refine_ls_number_parameters 500
_refine_ls_number_reflns 6654
_refine_ls_number_restraints 193
_refine_ls_restrained_S_all 1.015
_refine_ls_R_factor_all 0.0356
_refine_ls_R_factor_gt 0.0335
_refine_ls_shift/su_max 0.002
_refine_ls_shift/su_mean 0.000
_refine_ls_structure_factor_coef Fsqd
_refine_ls_weighting_details
;
 w=1/[\s^2^(Fo^2^)+(0.0461P)^2^+1.2531P] where P=(Fo^2^+2Fc^2^)/3
;
_refine_ls_weighting_scheme calc
_refine_ls_wR_factor_gt 0.0875
_refine_ls_wR_factor_ref 0.0892
_reflns_Friedel_coverage 0.000
_reflns_number_gt 6206
_reflns_number_total 6654
_reflns_threshold_expression 'I > 2\s(I)'
_cod_data_source_file d5sc01500f2.cif
_cod_data_source_block 1-CF3
_cod_depositor_comments 'Adding full bibliography for 1574244--1574256.cif.'
_cod_original_sg_symbol_H-M 'P 21/c'
_cod_database_code 1574244
_shelx_shelxl_version_number 2018/3
_shelx_space_group_comment
;
 The symmetry employed for this shelxl refinement is uniquely defined by the 
 following loop, which should always be used as a source of symmetry 
 information in preference to the above space-group names. They are only 
 intended as comments.
;
_shelx_estimated_absorpt_t_min 0.686
_shelx_estimated_absorpt_t_max 0.933

loop_
_space_group_symop_operation_xyz
'x, y, z'
'-x, y+1/2, -z+1/2'
'-x, -y, -z'
'x, -y-1/2, z-1/2'

loop_
_atom_site_label
_atom_site_type_symbol
_atom_site_fract_x
_atom_site_fract_y
_atom_site_fract_z
_atom_site_U_iso_or_equiv
_atom_site_adp_type
_atom_site_occupancy
_atom_site_site_symmetry_order
_atom_site_calc_flag
_atom_site_refinement_flags_posn
_atom_site_refinement_flags_adp
_atom_site_refinement_flags_occupancy
_atom_site_disorder_assembly
_atom_site_disorder_group
N1_1 N 0.55694(4) 0.69012(10) 1.09276(6) 0.01980(19) Uani 1 1 d . . . . .
C1_1 C 0.47529(5) 0.81816(12) 1.07798(8) 0.0234(2) Uani 1 1 d . . . . .
H1_1 H 0.448373 0.858987 1.105260 0.028 Uiso 1 1 calc R U . . .
B1_1 B 0.55356(5) 0.69338(13) 0.99746(8) 0.0199(2) Uani 1 1 d . . . . .
N2_1 N 0.51716(4) 0.74918(10) 1.13206(6) 0.0229(2) Uani 1 1 d . . . . .
C2_1 C 0.46505(4) 0.83978(12) 0.98072(8) 0.0216(2) Uani 1 1 d . . . . .
C3_1 C 0.41814(5) 0.92032(13) 0.93120(8) 0.0257(2) Uani 1 1 d . . . . .
H3_1 H 0.392676 0.960504 0.961631 0.031 Uiso 1 1 calc R U . . .
C4_1 C 0.40906(5) 0.94105(13) 0.83835(8) 0.0281(3) Uani 1 1 d . . . . .
H4_1 H 0.377448 0.996091 0.804818 0.034 Uiso 1 1 calc R U . . .
C5_1 C 0.44640(5) 0.88103(13) 0.79334(8) 0.0267(2) Uani 1 1 d . . . . .
H5_1 H 0.440100 0.896099 0.729389 0.032 Uiso 1 1 calc R U . . .
C6_1 C 0.49228(5) 0.80014(12) 0.84128(8) 0.0230(2) Uani 1 1 d . . . . .
H6_1 H 0.516860 0.758713 0.809667 0.028 Uiso 1 1 calc R U . . .
C7_1 C 0.50319(4) 0.77812(11) 0.93666(7) 0.0202(2) Uani 1 1 d . . . . .
C1_2 C 0.60328(5) 0.62642(12) 1.16163(7) 0.0208(2) Uani 1 1 d . . . . .
C2_2 C 0.65840(5) 0.67231(12) 1.16973(7) 0.0230(2) Uani 1 1 d . . . . .
H2_2 H 0.665023 0.748748 1.132749 0.028 Uiso 1 1 calc R U . . .
C3_2 C 0.70389(5) 0.60608(13) 1.23214(8) 0.0265(2) Uani 1 1 d . . . . .
H3_2 H 0.741698 0.636963 1.237685 0.032 Uiso 1 1 calc R U . . .
C4_2 C 0.69406(5) 0.49481(13) 1.28634(8) 0.0291(3) Uani 1 1 d . . . . .
H4_2 H 0.725139 0.448420 1.328343 0.035 Uiso 1 1 calc R U . . .
C5_2 C 0.63864(5) 0.45145(13) 1.27901(8) 0.0291(3) Uani 1 1 d . . . . .
H5_2 H 0.631970 0.376110 1.316748 0.035 Uiso 1 1 calc R U . . .
C6_2 C 0.59292(5) 0.51725(12) 1.21702(8) 0.0244(2) Uani 1 1 d . . . . .
H6_2 H 0.555049 0.487995 1.212544 0.029 Uiso 1 1 calc R U . . .
C1_3 C 0.60009(4) 0.61226(11) 0.96253(7) 0.0196(2) Uani 1 1 d . . . . .
C2_3 C 0.62907(5) 0.67963(12) 0.90616(7) 0.0211(2) Uani 1 1 d . . . . .
H2_3 H 0.618470 0.773879 0.884665 0.025 Uiso 1 1 calc R U . . .
C3_3 C 0.67284(5) 0.61155(12) 0.88118(7) 0.0217(2) Uani 1 1 d . . . . .
H3_3 H 0.692144 0.659372 0.843405 0.026 Uiso 1 1 calc R U . . .
C4_3 C 0.68846(5) 0.47292(12) 0.91157(7) 0.0208(2) Uani 1 1 d . . . . .
C5_3 C 0.65916(5) 0.40122(12) 0.96471(7) 0.0219(2) Uani 1 1 d . . . . .
H5_3 H 0.668869 0.305476 0.983781 0.026 Uiso 1 1 calc R U . . .
C6_3 C 0.61568(5) 0.47086(12) 0.98957(7) 0.0213(2) Uani 1 1 d . . . . .
H6_3 H 0.595842 0.421523 1.025956 0.026 Uiso 1 1 calc R U . . .
C1_4 C 0.73682(5) 0.40336(13) 0.88552(8) 0.0252(2) Uani 1 1 d . . . . .
F1_4 F 0.72242(3) 0.35731(9) 0.79884(5) 0.03620(18) Uani 1 1 d . . . . .
F2_4 F 0.78046(3) 0.49379(9) 0.89351(7) 0.0504(2) Uani 1 1 d . . . . .
F3_4 F 0.75783(3) 0.28931(9) 0.93723(5) 0.0406(2) Uani 1 1 d . . . . .
N1_5 N 0.94821(4) 0.66984(10) 0.36244(6) 0.01891(18) Uani 1 1 d . . . . .
C1_5 C 1.02924(5) 0.80303(12) 0.37748(7) 0.0219(2) Uani 1 1 d . . . . .
H1_5 H 1.056438 0.843078 0.350479 0.026 Uiso 1 1 calc R U . . .
B1_5 B 0.94775(5) 0.68868(13) 0.45532(8) 0.0190(2) Uani 1 1 d . . . . .
N2_5 N 0.98836(4) 0.73003(10) 0.32379(6) 0.02178(19) Uani 1 1 d . . . . .
C2_5 C 1.03788(4) 0.83004(11) 0.47411(7) 0.0201(2) Uani 1 1 d . . . . .
C3_5 C 1.08411(5) 0.91183(12) 0.52461(8) 0.0234(2) Uani 1 1 d . . . . .
H3_5 H 1.111650 0.946073 0.496286 0.028 Uiso 1 1 calc R U . . .
C4_5 C 1.08945(5) 0.94235(12) 0.61552(8) 0.0238(2) Uani 1 1 d . . . . .
H4_5 H 1.120771 0.997503 0.649889 0.029 Uiso 1 1 calc R U . . .
C5_5 C 1.04876(5) 0.89218(12) 0.65729(7) 0.0223(2) Uani 1 1 d . . . . .
H5_5 H 1.052152 0.915503 0.719507 0.027 Uiso 1 1 calc R U . . .
C6_5 C 1.00381(4) 0.80916(12) 0.60870(7) 0.0204(2) Uani 1 1 d . . . . .
H6_5 H 0.976929 0.774298 0.638173 0.024 Uiso 1 1 calc R U . . .
C7_5 C 0.99731(4) 0.77547(11) 0.51587(7) 0.0187(2) Uani 1 1 d . . . . .
C1_6 C 0.90546(4) 0.59176(12) 0.29510(7) 0.0197(2) Uani 1 1 d . . . . .
C2_6 C 0.89013(5) 0.45464(12) 0.31509(7) 0.0216(2) Uani 1 1 d . . . . .
H2_6 H 0.908822 0.411050 0.372055 0.026 Uiso 1 1 calc R U . . .
C3_6 C 0.84732(5) 0.38180(12) 0.25127(8) 0.0245(2) Uani 1 1 d . . . . .
H3_6 H 0.836272 0.289009 0.265298 0.029 Uiso 1 1 calc R U . . .
C4_6 C 0.82066(5) 0.44377(13) 0.16728(8) 0.0260(2) Uani 1 1 d . . . . .
H4_6 H 0.791546 0.393569 0.123714 0.031 Uiso 1 1 calc R U . . .
C5_6 C 0.83682(5) 0.57984(13) 0.14725(8) 0.0266(2) Uani 1 1 d . . . . .
H5_6 H 0.818927 0.622166 0.089517 0.032 Uiso 1 1 calc R U . . .
C6_6 C 0.87895(5) 0.65434(12) 0.21107(7) 0.0233(2) Uani 1 1 d . . . . .
H6_6 H 0.889592 0.747672 0.197302 0.028 Uiso 1 1 calc R U . . .
C1_7 C 0.89685(4) 0.63057(11) 0.48966(7) 0.0180(2) Uani 1 1 d . . . . .
C2_7 C 0.90536(4) 0.53293(12) 0.56225(7) 0.0200(2) Uani 1 1 d . . . . .
H2_7 H 0.942713 0.498993 0.590728 0.024 Uiso 1 1 calc R U . . .
C3_7 C 0.86039(5) 0.48462(12) 0.59353(7) 0.0208(2) Uani 1 1 d . . . . .
H3_7 H 0.866794 0.416195 0.641609 0.025 Uiso 1 1 calc R U . . .
C4_7 C 0.80591(5) 0.53731(11) 0.55383(7) 0.0201(2) Uani 1 1 d D . . . .
C5_7 C 0.79620(4) 0.63433(12) 0.48178(7) 0.0210(2) Uani 1 1 d . . . . .
H5_7 H 0.758947 0.670077 0.454720 0.025 Uiso 1 1 calc R U . . .
C6_7 C 0.84121(5) 0.67868(11) 0.44961(7) 0.0201(2) Uani 1 1 d . . . . .
H6_7 H 0.834180 0.743114 0.399294 0.024 Uiso 1 1 calc R U . . .
C1_8 C 0.7593(12) 0.503(5) 0.597(3) 0.0250(17) Uani 0.40(3) 1 d D U P A 1
F1_8 F 0.7078(4) 0.5381(15) 0.5429(9) 0.0429(16) Uani 0.40(3) 1 d . U P A 1
F2_8 F 0.7628(6) 0.5730(16) 0.6737(8) 0.044(2) Uani 0.40(3) 1 d . U P A 1
F3_8 F 0.7583(7) 0.3623(14) 0.6159(13) 0.044(2) Uani 0.40(3) 1 d . U P A 1
C1_81 C 0.7574(8) 0.492(3) 0.5893(17) 0.0250(17) Uani 0.60(3) 1 d D U P A 2
F1_81 F 0.7076(2) 0.4892(16) 0.5241(5) 0.0500(16) Uani 0.60(3) 1 d . U P A 2
F2_81 F 0.7515(5) 0.5818(9) 0.6551(9) 0.0490(16) Uani 0.60(3) 1 d . U P A 2
F3_81 F 0.7634(4) 0.3640(9) 0.6277(7) 0.0343(12) Uani 0.60(3) 1 d . U P A 2

loop_
_atom_site_aniso_label
_atom_site_aniso_U_11
_atom_site_aniso_U_22
_atom_site_aniso_U_33
_atom_site_aniso_U_23
_atom_site_aniso_U_13
_atom_site_aniso_U_12
N1_1 0.0211(4) 0.0208(4) 0.0190(4) -0.0009(3) 0.0080(3) -0.0006(3)
C1_1 0.0214(5) 0.0259(6) 0.0259(6) -0.0034(4) 0.0116(4) -0.0019(4)
B1_1 0.0226(6) 0.0182(5) 0.0200(6) -0.0015(4) 0.0078(5) -0.0041(4)
N2_1 0.0233(5) 0.0265(5) 0.0219(4) -0.0028(4) 0.0112(4) -0.0016(4)
C2_1 0.0198(5) 0.0207(5) 0.0246(5) -0.0027(4) 0.0069(4) -0.0047(4)
C3_1 0.0200(5) 0.0260(6) 0.0314(6) -0.0033(5) 0.0076(4) -0.0015(4)
C4_1 0.0217(5) 0.0272(6) 0.0312(6) 0.0013(5) 0.0002(5) 0.0005(5)
C5_1 0.0279(6) 0.0274(6) 0.0219(5) 0.0003(4) 0.0023(4) -0.0035(5)
C6_1 0.0239(5) 0.0229(5) 0.0222(5) -0.0020(4) 0.0064(4) -0.0026(4)
C7_1 0.0209(5) 0.0186(5) 0.0214(5) -0.0025(4) 0.0063(4) -0.0040(4)
C1_2 0.0255(5) 0.0208(5) 0.0166(5) -0.0030(4) 0.0065(4) 0.0003(4)
C2_2 0.0273(6) 0.0217(5) 0.0208(5) -0.0031(4) 0.0078(4) -0.0026(4)
C3_2 0.0252(6) 0.0276(6) 0.0254(6) -0.0057(5) 0.0049(4) -0.0011(5)
C4_2 0.0323(6) 0.0271(6) 0.0245(6) -0.0012(5) 0.0022(5) 0.0051(5)
C5_2 0.0391(7) 0.0247(6) 0.0242(6) 0.0032(5) 0.0097(5) 0.0010(5)
C6_2 0.0287(6) 0.0241(5) 0.0220(5) -0.0004(4) 0.0096(4) -0.0015(4)
C1_3 0.0215(5) 0.0208(5) 0.0158(5) -0.0023(4) 0.0042(4) -0.0014(4)
C2_3 0.0252(5) 0.0199(5) 0.0178(5) 0.0012(4) 0.0055(4) -0.0001(4)
C3_3 0.0231(5) 0.0249(5) 0.0174(5) -0.0007(4) 0.0062(4) -0.0035(4)
C4_3 0.0199(5) 0.0236(5) 0.0175(5) -0.0044(4) 0.0030(4) -0.0006(4)
C5_3 0.0264(5) 0.0184(5) 0.0202(5) -0.0015(4) 0.0052(4) -0.0004(4)
C6_3 0.0253(5) 0.0203(5) 0.0190(5) -0.0014(4) 0.0074(4) -0.0035(4)
C1_4 0.0230(5) 0.0273(6) 0.0247(5) -0.0030(4) 0.0058(4) -0.0003(4)
F1_4 0.0377(4) 0.0486(5) 0.0242(3) -0.0063(3) 0.0118(3) 0.0106(3)
F2_4 0.0242(4) 0.0413(5) 0.0904(7) -0.0169(5) 0.0239(4) -0.0063(3)
F3_4 0.0440(4) 0.0456(5) 0.0342(4) 0.0088(3) 0.0144(3) 0.0237(4)
N1_5 0.0199(4) 0.0202(4) 0.0184(4) 0.0014(3) 0.0083(3) 0.0008(3)
C1_5 0.0226(5) 0.0229(5) 0.0235(5) 0.0031(4) 0.0118(4) 0.0015(4)
B1_5 0.0204(6) 0.0188(5) 0.0184(5) 0.0029(4) 0.0066(4) 0.0047(4)
N2_5 0.0241(5) 0.0238(5) 0.0208(4) 0.0022(4) 0.0118(4) 0.0016(4)
C2_5 0.0199(5) 0.0197(5) 0.0216(5) 0.0030(4) 0.0073(4) 0.0037(4)
C3_5 0.0200(5) 0.0246(5) 0.0266(6) 0.0046(4) 0.0086(4) 0.0000(4)
C4_5 0.0197(5) 0.0237(5) 0.0258(6) 0.0015(4) 0.0026(4) -0.0006(4)
C5_5 0.0224(5) 0.0249(5) 0.0180(5) 0.0015(4) 0.0032(4) 0.0033(4)
C6_5 0.0187(5) 0.0235(5) 0.0197(5) 0.0029(4) 0.0064(4) 0.0026(4)
C7_5 0.0180(5) 0.0194(5) 0.0195(5) 0.0031(4) 0.0063(4) 0.0037(4)
C1_6 0.0209(5) 0.0217(5) 0.0181(5) -0.0008(4) 0.0081(4) 0.0035(4)
C2_6 0.0263(5) 0.0209(5) 0.0175(5) 0.0011(4) 0.0062(4) 0.0048(4)
C3_6 0.0285(6) 0.0204(5) 0.0245(5) -0.0006(4) 0.0073(4) 0.0013(4)
C4_6 0.0266(6) 0.0277(6) 0.0220(5) -0.0031(4) 0.0040(4) 0.0014(5)
C5_6 0.0291(6) 0.0309(6) 0.0187(5) 0.0043(4) 0.0050(4) 0.0043(5)
C6_6 0.0262(6) 0.0238(5) 0.0215(5) 0.0039(4) 0.0093(4) 0.0024(4)
C1_7 0.0196(5) 0.0188(5) 0.0158(5) -0.0022(4) 0.0055(4) 0.0001(4)
C2_7 0.0182(5) 0.0222(5) 0.0191(5) 0.0008(4) 0.0045(4) 0.0021(4)
C3_7 0.0231(5) 0.0215(5) 0.0179(5) 0.0030(4) 0.0058(4) 0.0010(4)
C4_7 0.0203(5) 0.0199(5) 0.0214(5) -0.0016(4) 0.0078(4) -0.0017(4)
C5_7 0.0177(5) 0.0221(5) 0.0224(5) 0.0009(4) 0.0042(4) 0.0023(4)
C6_7 0.0227(5) 0.0200(5) 0.0174(5) 0.0017(4) 0.0050(4) 0.0011(4)
C1_8 0.0234(12) 0.024(3) 0.029(3) 0.003(3) 0.0104(19) 0.0004(13)
F1_8 0.0206(14) 0.060(4) 0.050(3) 0.016(2) 0.0123(16) -0.0001(19)
F2_8 0.052(4) 0.052(4) 0.042(3) -0.017(2) 0.035(2) -0.018(3)
F3_8 0.055(4) 0.025(3) 0.066(5) -0.005(3) 0.037(3) -0.016(3)
C1_81 0.0234(12) 0.024(3) 0.029(3) 0.003(3) 0.0104(19) 0.0004(13)
F1_81 0.0191(9) 0.081(4) 0.0474(19) 0.021(2) 0.0046(10) -0.0121(17)
F2_81 0.060(3) 0.0314(13) 0.077(4) -0.010(2) 0.053(3) 0.0001(18)
F3_81 0.0372(16) 0.026(2) 0.0491(18) 0.0139(17) 0.0285(14) 0.0066(18)

loop_
_atom_type_symbol
_atom_type_description
_atom_type_scat_dispersion_real
_atom_type_scat_dispersion_imag
_atom_type_scat_source
C C 0.0181 0.0091 'International Tables Vol C Tables 4.2.6.8 and 6.1.1.4'
H H 0.0000 0.0000 'International Tables Vol C Tables 4.2.6.8 and 6.1.1.4'
B B 0.0090 0.0039 'International Tables Vol C Tables 4.2.6.8 and 6.1.1.4'
N N 0.0311 0.0180 'International Tables Vol C Tables 4.2.6.8 and 6.1.1.4'
F F 0.0727 0.0534 'International Tables Vol C Tables 4.2.6.8 and 6.1.1.4'

loop_
_exptl_crystal_face_index_h
_exptl_crystal_face_index_k
_exptl_crystal_face_index_l
_exptl_crystal_face_perp_dist
16 0 -3 0.1126
0 6 0 0.0553
-15 -1 -1 0.0140
15 1 0 0.0683
10 1 -9 0.1511
0 0 9 0.2832
5 -6 -1 0.0619
3 -6 0 0.0689
-16 -1 1 0.0216

loop_
_geom_angle_atom_site_label_1
_geom_angle_atom_site_label_2
_geom_angle_atom_site_label_3
_geom_angle
_geom_angle_site_symmetry_1
_geom_angle_site_symmetry_3
_geom_angle_publ_flag
N2_1 N1_1 B1_1 125.26(9) . . ?
N2_1 N1_1 C1_2 110.88(8) . . ?
B1_1 N1_1 C1_2 123.85(9) . . ?
N2_1 C1_1 C2_1 126.99(10) . . ?
N2_1 C1_1 H1_1 116.5 . . ?
C2_1 C1_1 H1_1 116.5 . . ?
N1_1 B1_1 C7_1 115.49(10) . . ?
N1_1 B1_1 C1_3 119.16(10) . . ?
C7_1 B1_1 C1_3 125.35(9) . . ?
C1_1 N2_1 N1_1 116.83(9) . . ?
C3_1 C2_1 C7_1 120.97(10) . . ?
C3_1 C2_1 C1_1 120.47(10) . . ?
C7_1 C2_1 C1_1 118.56(10) . . ?
C4_1 C3_1 C2_1 119.88(11) . . ?
C4_1 C3_1 H3_1 120.1 . . ?
C2_1 C3_1 H3_1 120.1 . . ?
C3_1 C4_1 C5_1 120.07(11) . . ?
C3_1 C4_1 H4_1 120.0 . . ?
C5_1 C4_1 H4_1 120.0 . . ?
C6_1 C5_1 C4_1 120.45(11) . . ?
C6_1 C5_1 H5_1 119.8 . . ?
C4_1 C5_1 H5_1 119.8 . . ?
C5_1 C6_1 C7_1 120.94(10) . . ?
C5_1 C6_1 H6_1 119.5 . . ?
C7_1 C6_1 H6_1 119.5 . . ?
C6_1 C7_1 C2_1 117.67(10) . . ?
C6_1 C7_1 B1_1 125.56(10) . . ?
C2_1 C7_1 B1_1 116.77(9) . . ?
C2_2 C1_2 C6_2 120.65(10) . . ?
C2_2 C1_2 N1_1 119.07(10) . . ?
C6_2 C1_2 N1_1 120.25(10) . . ?
C1_2 C2_2 C3_2 119.79(11) . . ?
C1_2 C2_2 H2_2 120.1 . . ?
C3_2 C2_2 H2_2 120.1 . . ?
C4_2 C3_2 C2_2 119.98(11) . . ?
C4_2 C3_2 H3_2 120.0 . . ?
C2_2 C3_2 H3_2 120.0 . . ?
C3_2 C4_2 C5_2 119.82(11) . . ?
C3_2 C4_2 H4_2 120.1 . . ?
C5_2 C4_2 H4_2 120.1 . . ?
C6_2 C5_2 C4_2 120.60(11) . . ?
C6_2 C5_2 H5_2 119.7 . . ?
C4_2 C5_2 H5_2 119.7 . . ?
C5_2 C6_2 C1_2 119.14(11) . . ?
C5_2 C6_2 H6_2 120.4 . . ?
C1_2 C6_2 H6_2 120.4 . . ?
C2_3 C1_3 C6_3 117.27(10) . . ?
C2_3 C1_3 B1_1 121.59(10) . . ?
C6_3 C1_3 B1_1 121.10(10) . . ?
C3_3 C2_3 C1_3 121.38(10) . . ?
C3_3 C2_3 H2_3 119.3 . . ?
C1_3 C2_3 H2_3 119.3 . . ?
C2_3 C3_3 C4_3 119.88(10) . . ?
C2_3 C3_3 H3_3 120.1 . . ?
C4_3 C3_3 H3_3 120.1 . . ?
C5_3 C4_3 C3_3 120.14(10) . . ?
C5_3 C4_3 C1_4 121.12(10) . . ?
C3_3 C4_3 C1_4 118.74(10) . . ?
C6_3 C5_3 C4_3 119.34(10) . . ?
C6_3 C5_3 H5_3 120.3 . . ?
C4_3 C5_3 H5_3 120.3 . . ?
C5_3 C6_3 C1_3 121.92(10) . . ?
C5_3 C6_3 H6_3 119.0 . . ?
C1_3 C6_3 H6_3 119.0 . . ?
F1_4 C1_4 F3_4 105.91(9) . . ?
F1_4 C1_4 F2_4 106.11(10) . . ?
F3_4 C1_4 F2_4 106.43(10) . . ?
F1_4 C1_4 C4_3 112.91(9) . . ?
F3_4 C1_4 C4_3 113.18(10) . . ?
F2_4 C1_4 C4_3 111.76(10) . . ?
N2_5 N1_5 B1_5 124.56(9) . . ?
N2_5 N1_5 C1_6 111.27(8) . . ?
B1_5 N1_5 C1_6 124.10(9) . . ?
N2_5 C1_5 C2_5 126.89(10) . . ?
N2_5 C1_5 H1_5 116.6 . . ?
C2_5 C1_5 H1_5 116.6 . . ?
N1_5 B1_5 C7_5 115.83(9) . . ?
N1_5 B1_5 C1_7 120.68(10) . . ?
C7_5 B1_5 C1_7 123.38(9) . . ?
C1_5 N2_5 N1_5 117.30(9) . . ?
C3_5 C2_5 C7_5 120.77(10) . . ?
C3_5 C2_5 C1_5 121.18(10) . . ?
C7_5 C2_5 C1_5 118.02(10) . . ?
C4_5 C3_5 C2_5 119.78(10) . . ?
C4_5 C3_5 H3_5 120.1 . . ?
C2_5 C3_5 H3_5 120.1 . . ?
C3_5 C4_5 C5_5 120.15(10) . . ?
C3_5 C4_5 H4_5 119.9 . . ?
C5_5 C4_5 H4_5 119.9 . . ?
C6_5 C5_5 C4_5 120.46(10) . . ?
C6_5 C5_5 H5_5 119.8 . . ?
C4_5 C5_5 H5_5 119.8 . . ?
C5_5 C6_5 C7_5 120.76(10) . . ?
C5_5 C6_5 H6_5 119.6 . . ?
C7_5 C6_5 H6_5 119.6 . . ?
C6_5 C7_5 C2_5 118.04(10) . . ?
C6_5 C7_5 B1_5 124.59(9) . . ?
C2_5 C7_5 B1_5 117.31(9) . . ?
C6_6 C1_6 C2_6 120.17(10) . . ?
C6_6 C1_6 N1_5 119.95(10) . . ?
C2_6 C1_6 N1_5 119.86(9) . . ?
C3_6 C2_6 C1_6 119.68(10) . . ?
C3_6 C2_6 H2_6 120.2 . . ?
C1_6 C2_6 H2_6 120.2 . . ?
C4_6 C3_6 C2_6 120.41(11) . . ?
C4_6 C3_6 H3_6 119.8 . . ?
C2_6 C3_6 H3_6 119.8 . . ?
C3_6 C4_6 C5_6 119.57(11) . . ?
C3_6 C4_6 H4_6 120.2 . . ?
C5_6 C4_6 H4_6 120.2 . . ?
C6_6 C5_6 C4_6 120.46(10) . . ?
C6_6 C5_6 H5_6 119.8 . . ?
C4_6 C5_6 H5_6 119.8 . . ?
C1_6 C6_6 C5_6 119.70(11) . . ?
C1_6 C6_6 H6_6 120.2 . . ?
C5_6 C6_6 H6_6 120.2 . . ?
C2_7 C1_7 C6_7 117.65(10) . . ?
C2_7 C1_7 B1_5 121.81(9) . . ?
C6_7 C1_7 B1_5 120.53(9) . . ?
C3_7 C2_7 C1_7 121.47(10) . . ?
C3_7 C2_7 H2_7 119.3 . . ?
C1_7 C2_7 H2_7 119.3 . . ?
C2_7 C3_7 C4_7 119.42(10) . . ?
C2_7 C3_7 H3_7 120.3 . . ?
C4_7 C3_7 H3_7 120.3 . . ?
C5_7 C4_7 C3_7 120.35(10) . . ?
C5_7 C4_7 C1_81 119.3(11) . . ?
C3_7 C4_7 C1_81 120.3(11) . . ?
C5_7 C4_7 C1_8 120.0(17) . . ?
C3_7 C4_7 C1_8 119.3(16) . . ?
C6_7 C5_7 C4_7 119.60(10) . . ?
C6_7 C5_7 H5_7 120.2 . . ?
C4_7 C5_7 H5_7 120.2 . . ?
C5_7 C6_7 C1_7 121.47(10) . . ?
C5_7 C6_7 H6_7 119.3 . . ?
C1_7 C6_7 H6_7 119.3 . . ?
F2_8 C1_8 F1_8 104(2) . . ?
F2_8 C1_8 F3_8 107(2) . . ?
F1_8 C1_8 F3_8 108(2) . . ?
F2_8 C1_8 C4_7 114(2) . . ?
F1_8 C1_8 C4_7 112(2) . . ?
F3_8 C1_8 C4_7 111(3) . . ?
F3_81 C1_81 F1_81 105.9(15) . . ?
F3_81 C1_81 F2_81 105.0(15) . . ?
F1_81 C1_81 F2_81 107.3(16) . . ?
F3_81 C1_81 C4_7 114.4(17) . . ?
F1_81 C1_81 C4_7 113.0(15) . . ?
F2_81 C1_81 C4_7 110.6(16) . . ?

loop_
_geom_bond_atom_site_label_1
_geom_bond_atom_site_label_2
_geom_bond_distance
_geom_bond_site_symmetry_2
_geom_bond_publ_flag
N1_1 N2_1 1.3896(12) . ?
N1_1 B1_1 1.4261(14) . ?
N1_1 C1_2 1.4396(14) . ?
C1_1 N2_1 1.2925(15) . ?
C1_1 C2_1 1.4412(15) . ?
C1_1 H1_1 0.9500 . ?
B1_1 C7_1 1.5375(16) . ?
B1_1 C1_3 1.5774(16) . ?
C2_1 C3_1 1.4029(16) . ?
C2_1 C7_1 1.4133(15) . ?
C3_1 C4_1 1.3781(17) . ?
C3_1 H3_1 0.9500 . ?
C4_1 C5_1 1.4012(17) . ?
C4_1 H4_1 0.9500 . ?
C5_1 C6_1 1.3806(16) . ?
C5_1 H5_1 0.9500 . ?
C6_1 C7_1 1.4123(15) . ?
C6_1 H6_1 0.9500 . ?
C1_2 C2_2 1.3874(16) . ?
C1_2 C6_2 1.3895(16) . ?
C2_2 C3_2 1.3900(16) . ?
C2_2 H2_2 0.9500 . ?
C3_2 C4_2 1.3880(17) . ?
C3_2 H3_2 0.9500 . ?
C4_2 C5_2 1.3894(18) . ?
C4_2 H4_2 0.9500 . ?
C5_2 C6_2 1.3888(17) . ?
C5_2 H5_2 0.9500 . ?
C6_2 H6_2 0.9500 . ?
C1_3 C2_3 1.4031(15) . ?
C1_3 C6_3 1.4047(15) . ?
C2_3 C3_3 1.3859(16) . ?
C2_3 H2_3 0.9500 . ?
C3_3 C4_3 1.3926(16) . ?
C3_3 H3_3 0.9500 . ?
C4_3 C5_3 1.3910(15) . ?
C4_3 C1_4 1.4965(15) . ?
C5_3 C6_3 1.3859(15) . ?
C5_3 H5_3 0.9500 . ?
C6_3 H6_3 0.9500 . ?
C1_4 F1_4 1.3350(13) . ?
C1_4 F3_4 1.3386(14) . ?
C1_4 F2_4 1.3404(14) . ?
N1_5 N2_5 1.3950(12) . ?
N1_5 B1_5 1.4239(14) . ?
N1_5 C1_6 1.4409(14) . ?
C1_5 N2_5 1.2946(15) . ?
C1_5 C2_5 1.4448(15) . ?
C1_5 H1_5 0.9500 . ?
B1_5 C7_5 1.5338(16) . ?
B1_5 C1_7 1.5743(15) . ?
C2_5 C3_5 1.4029(16) . ?
C2_5 C7_5 1.4131(14) . ?
C3_5 C4_5 1.3792(16) . ?
C3_5 H3_5 0.9500 . ?
C4_5 C5_5 1.4015(16) . ?
C4_5 H4_5 0.9500 . ?
C5_5 C6_5 1.3797(15) . ?
C5_5 H5_5 0.9500 . ?
C6_5 C7_5 1.4090(14) . ?
C6_5 H6_5 0.9500 . ?
C1_6 C6_6 1.3889(15) . ?
C1_6 C2_6 1.3922(16) . ?
C2_6 C3_6 1.3905(16) . ?
C2_6 H2_6 0.9500 . ?
C3_6 C4_6 1.3868(16) . ?
C3_6 H3_6 0.9500 . ?
C4_6 C5_6 1.3903(17) . ?
C4_6 H4_6 0.9500 . ?
C5_6 C6_6 1.3891(16) . ?
C5_6 H5_6 0.9500 . ?
C6_6 H6_6 0.9500 . ?
C1_7 C2_7 1.4009(15) . ?
C1_7 C6_7 1.4011(15) . ?
C2_7 C3_7 1.3893(15) . ?
C2_7 H2_7 0.9500 . ?
C3_7 C4_7 1.3909(15) . ?
C3_7 H3_7 0.9500 . ?
C4_7 C5_7 1.3892(15) . ?
C4_7 C1_81 1.494(8) . ?
C4_7 C1_8 1.498(12) . ?
C5_7 C6_7 1.3863(15) . ?
C5_7 H5_7 0.9500 . ?
C6_7 H6_7 0.9500 . ?
C1_8 F2_8 1.32(4) . ?
C1_8 F1_8 1.34(4) . ?
C1_8 F3_8 1.35(4) . ?
C1_81 F3_81 1.32(3) . ?
C1_81 F1_81 1.34(3) . ?
C1_81 F2_81 1.34(3) . ?

loop_
_geom_torsion_atom_site_label_1
_geom_torsion_atom_site_label_2
_geom_torsion_atom_site_label_3
_geom_torsion_atom_site_label_4
_geom_torsion
_geom_torsion_site_symmetry_1
_geom_torsion_site_symmetry_2
_geom_torsion_site_symmetry_3
_geom_torsion_site_symmetry_4
_geom_torsion_publ_flag
N2_1 N1_1 B1_1 C7_1 3.98(15) . . . . ?
C1_2 N1_1 B1_1 C7_1 -174.83(9) . . . . ?
N2_1 N1_1 B1_1 C1_3 -175.89(9) . . . . ?
C1_2 N1_1 B1_1 C1_3 5.30(15) . . . . ?
C2_1 C1_1 N2_1 N1_1 0.49(17) . . . . ?
B1_1 N1_1 N2_1 C1_1 -3.42(15) . . . . ?
C1_2 N1_1 N2_1 C1_1 175.53(10) . . . . ?
N2_1 C1_1 C2_1 C3_1 -178.55(11) . . . . ?
N2_1 C1_1 C2_1 C7_1 1.49(17) . . . . ?
C7_1 C2_1 C3_1 C4_1 -0.51(17) . . . . ?
C1_1 C2_1 C3_1 C4_1 179.54(11) . . . . ?
C2_1 C3_1 C4_1 C5_1 0.41(18) . . . . ?
C3_1 C4_1 C5_1 C6_1 0.39(18) . . . . ?
C4_1 C5_1 C6_1 C7_1 -1.10(17) . . . . ?
C5_1 C6_1 C7_1 C2_1 0.98(16) . . . . ?
C5_1 C6_1 C7_1 B1_1 -178.48(10) . . . . ?
C3_1 C2_1 C7_1 C6_1 -0.18(15) . . . . ?
C1_1 C2_1 C7_1 C6_1 179.77(10) . . . . ?
C3_1 C2_1 C7_1 B1_1 179.32(10) . . . . ?
C1_1 C2_1 C7_1 B1_1 -0.72(15) . . . . ?
N1_1 B1_1 C7_1 C6_1 177.74(10) . . . . ?
C1_3 B1_1 C7_1 C6_1 -2.40(17) . . . . ?
N1_1 B1_1 C7_1 C2_1 -1.72(14) . . . . ?
C1_3 B1_1 C7_1 C2_1 178.14(10) . . . . ?
N2_1 N1_1 C1_2 C2_2 -123.06(10) . . . . ?
B1_1 N1_1 C1_2 C2_2 55.91(14) . . . . ?
N2_1 N1_1 C1_2 C6_2 59.04(13) . . . . ?
B1_1 N1_1 C1_2 C6_2 -121.99(12) . . . . ?
C6_2 C1_2 C2_2 C3_2 1.70(16) . . . . ?
N1_1 C1_2 C2_2 C3_2 -176.19(9) . . . . ?
C1_2 C2_2 C3_2 C4_2 -0.26(17) . . . . ?
C2_2 C3_2 C4_2 C5_2 -0.99(18) . . . . ?
C3_2 C4_2 C5_2 C6_2 0.83(18) . . . . ?
C4_2 C5_2 C6_2 C1_2 0.59(17) . . . . ?
C2_2 C1_2 C6_2 C5_2 -1.86(16) . . . . ?
N1_1 C1_2 C6_2 C5_2 176.01(10) . . . . ?
N1_1 B1_1 C1_3 C2_3 -129.83(11) . . . . ?
C7_1 B1_1 C1_3 C2_3 50.32(15) . . . . ?
N1_1 B1_1 C1_3 C6_3 47.76(15) . . . . ?
C7_1 B1_1 C1_3 C6_3 -132.09(11) . . . . ?
C6_3 C1_3 C2_3 C3_3 -2.52(15) . . . . ?
B1_1 C1_3 C2_3 C3_3 175.16(10) . . . . ?
C1_3 C2_3 C3_3 C4_3 0.56(16) . . . . ?
C2_3 C3_3 C4_3 C5_3 1.84(16) . . . . ?
C2_3 C3_3 C4_3 C1_4 -178.48(10) . . . . ?
C3_3 C4_3 C5_3 C6_3 -2.16(16) . . . . ?
C1_4 C4_3 C5_3 C6_3 178.16(10) . . . . ?
C4_3 C5_3 C6_3 C1_3 0.11(16) . . . . ?
C2_3 C1_3 C6_3 C5_3 2.19(15) . . . . ?
B1_1 C1_3 C6_3 C5_3 -175.50(10) . . . . ?
C5_3 C4_3 C1_4 F1_4 103.03(12) . . . . ?
C3_3 C4_3 C1_4 F1_4 -76.65(13) . . . . ?
C5_3 C4_3 C1_4 F3_4 -17.28(15) . . . . ?
C3_3 C4_3 C1_4 F3_4 163.04(10) . . . . ?
C5_3 C4_3 C1_4 F2_4 -137.43(11) . . . . ?
C3_3 C4_3 C1_4 F2_4 42.89(14) . . . . ?
N2_5 N1_5 B1_5 C7_5 -3.27(15) . . . . ?
C1_6 N1_5 B1_5 C7_5 179.99(9) . . . . ?
N2_5 N1_5 B1_5 C1_7 173.17(9) . . . . ?
C1_6 N1_5 B1_5 C1_7 -3.58(16) . . . . ?
C2_5 C1_5 N2_5 N1_5 -0.33(16) . . . . ?
B1_5 N1_5 N2_5 C1_5 3.00(15) . . . . ?
C1_6 N1_5 N2_5 C1_5 -179.89(9) . . . . ?
N2_5 C1_5 C2_5 C3_5 -179.77(11) . . . . ?
N2_5 C1_5 C2_5 C7_5 -1.77(17) . . . . ?
C7_5 C2_5 C3_5 C4_5 -1.52(16) . . . . ?
C1_5 C2_5 C3_5 C4_5 176.42(10) . . . . ?
C2_5 C3_5 C4_5 C5_5 -0.16(17) . . . . ?
C3_5 C4_5 C5_5 C6_5 1.53(17) . . . . ?
C4_5 C5_5 C6_5 C7_5 -1.21(16) . . . . ?
C5_5 C6_5 C7_5 C2_5 -0.45(15) . . . . ?
C5_5 C6_5 C7_5 B1_5 -177.72(10) . . . . ?
C3_5 C2_5 C7_5 C6_5 1.81(15) . . . . ?
C1_5 C2_5 C7_5 C6_5 -176.19(10) . . . . ?
C3_5 C2_5 C7_5 B1_5 179.29(10) . . . . ?
C1_5 C2_5 C7_5 B1_5 1.28(14) . . . . ?
N1_5 B1_5 C7_5 C6_5 178.27(10) . . . . ?
C1_7 B1_5 C7_5 C6_5 1.94(16) . . . . ?
N1_5 B1_5 C7_5 C2_5 0.98(14) . . . . ?
C1_7 B1_5 C7_5 C2_5 -175.35(10) . . . . ?
N2_5 N1_5 C1_6 C6_6 -48.59(13) . . . . ?
B1_5 N1_5 C1_6 C6_6 128.53(11) . . . . ?
N2_5 N1_5 C1_6 C2_6 132.51(10) . . . . ?
B1_5 N1_5 C1_6 C2_6 -50.37(14) . . . . ?
C6_6 C1_6 C2_6 C3_6 -1.34(16) . . . . ?
N1_5 C1_6 C2_6 C3_6 177.56(9) . . . . ?
C1_6 C2_6 C3_6 C4_6 1.28(17) . . . . ?
C2_6 C3_6 C4_6 C5_6 -0.28(17) . . . . ?
C3_6 C4_6 C5_6 C6_6 -0.68(17) . . . . ?
C2_6 C1_6 C6_6 C5_6 0.40(16) . . . . ?
N1_5 C1_6 C6_6 C5_6 -178.50(10) . . . . ?
C4_6 C5_6 C6_6 C1_6 0.62(17) . . . . ?
N1_5 B1_5 C1_7 C2_7 122.14(11) . . . . ?
C7_5 B1_5 C1_7 C2_7 -61.70(15) . . . . ?
N1_5 B1_5 C1_7 C6_7 -59.64(14) . . . . ?
C7_5 B1_5 C1_7 C6_7 116.52(11) . . . . ?
C6_7 C1_7 C2_7 C3_7 0.25(15) . . . . ?
B1_5 C1_7 C2_7 C3_7 178.52(10) . . . . ?
C1_7 C2_7 C3_7 C4_7 -1.91(16) . . . . ?
C2_7 C3_7 C4_7 C5_7 1.82(16) . . . . ?
C2_7 C3_7 C4_7 C1_81 -177.1(12) . . . . ?
C2_7 C3_7 C4_7 C1_8 -170.7(18) . . . . ?
C3_7 C4_7 C5_7 C6_7 -0.08(16) . . . . ?
C1_81 C4_7 C5_7 C6_7 178.9(12) . . . . ?
C1_8 C4_7 C5_7 C6_7 172.4(18) . . . . ?
C4_7 C5_7 C6_7 C1_7 -1.62(16) . . . . ?
C2_7 C1_7 C6_7 C5_7 1.53(15) . . . . ?
B1_5 C1_7 C6_7 C5_7 -176.76(10) . . . . ?
C5_7 C4_7 C1_8 F2_8 -99(3) . . . . ?
C3_7 C4_7 C1_8 F2_8 74(3) . . . . ?
C5_7 C4_7 C1_8 F1_8 19(4) . . . . ?
C3_7 C4_7 C1_8 F1_8 -168.8(19) . . . . ?
C5_7 C4_7 C1_8 F3_8 140(2) . . . . ?
C3_7 C4_7 C1_8 F3_8 -48(3) . . . . ?
C5_7 C4_7 C1_81 F3_81 153.4(13) . . . . ?
C3_7 C4_7 C1_81 F3_81 -28(2) . . . . ?
C5_7 C4_7 C1_81 F1_81 32(2) . . . . ?
C3_7 C4_7 C1_81 F1_81 -149.0(14) . . . . ?
C5_7 C4_7 C1_81 F2_81 -88.3(18) . . . . ?
C3_7 C4_7 C1_81 F2_81 91(2) . . . . ?
